data_7128512
loop_
_publ_author_name
'Lu, Wen-Qiang'
'Zhou, Dian-Bing'
'Yin, Zheng-Chun'
'Liu, Qing-Song'
'Wang, Guan-Wu'

_publ_section_title
;
 A copper-promoted synthesis of epoxy-bridged [60]fullerene-fused lactones
 and further derivatization.
;
_journal_issue 57
_journal_name_full 'Chemical communications (Cambridge, England)'
_journal_page_first 7043
_journal_page_last 7046
_journal_paper_doi 10.1039/d1cc02669k
_journal_volume 57
_journal_year 2021
_chemical_formula_sum 'C77 H14 O3'
_chemical_formula_weight 986.88
_space_group_crystal_system triclinic
_space_group_IT_number 2
_space_group_name_Hall '-P 1'
_space_group_name_H-M_alt 'P -1'
_atom_sites_solution_hydrogens geom
_audit_creation_method SHELXL-2013
_audit_update_record
;
2021-02-25 deposited with the CCDC.	2021-06-17 downloaded from the CCDC.
;
_cell_angle_alpha 84.653(3)
_cell_angle_beta 87.864(3)
_cell_angle_gamma 75.323(3)
_cell_formula_units_Z 2
_cell_length_a 10.1504(4)
_cell_length_b 10.2597(4)
_cell_length_c 26.1604(10)
_cell_measurement_reflns_used 5793
_cell_measurement_temperature 290(2)
_cell_measurement_theta_max 69.3980
_cell_measurement_theta_min 4.4680
_cell_volume 2623.72(18)
_computing_cell_refinement 'CrysAlisPro (Oxford Diffraction Ltd.)'
_computing_data_collection 'CrysAlisPro (Oxford Diffraction Ltd.)'
_computing_data_reduction 'CrysAlisPro (Oxford Diffraction Ltd.)'
_computing_molecular_graphics 'Ortep-3 (L. J. Farrugia, 2001)'
_computing_publication_material SHELXL-97
_computing_structure_refinement 'SHELXL-97 (Sheldrick, 1997)'
_computing_structure_solution 'SHELXS-97 (Sheldrick, 1997)'
_diffrn_ambient_temperature 290(2)
_diffrn_detector_area_resol_mean 15.9149
_diffrn_measured_fraction_theta_full 0.987
_diffrn_measured_fraction_theta_max 0.970
_diffrn_measurement_device_type 'Gemini S Ultra, Agilent Technologies'
_diffrn_measurement_method '\w scans'
_diffrn_radiation_type CuK\a
_diffrn_radiation_wavelength 1.54184
_diffrn_reflns_av_R_equivalents 0.0261
_diffrn_reflns_av_unetI/netI 0.0401
_diffrn_reflns_Laue_measured_fraction_full 0.987
_diffrn_reflns_Laue_measured_fraction_max 0.970
_diffrn_reflns_limit_h_max 12
_diffrn_reflns_limit_h_min -7
_diffrn_reflns_limit_k_max 12
_diffrn_reflns_limit_k_min -12
_diffrn_reflns_limit_l_max 31
_diffrn_reflns_limit_l_min -31
_diffrn_reflns_number 19027
_diffrn_reflns_point_group_measured_fraction_full 0.987
_diffrn_reflns_point_group_measured_fraction_max 0.970
_diffrn_reflns_theta_full 67.684
_diffrn_reflns_theta_max 69.841
_diffrn_reflns_theta_min 4.472
_diffrn_source 'Enhance Ultra (Cu) X-ray Source'
_exptl_absorpt_coefficient_mu 0.598
_exptl_absorpt_correction_T_max 1.00000
_exptl_absorpt_correction_T_min 0.82823
_exptl_absorpt_correction_type multi-scan
_exptl_absorpt_process_details
;
CrysAlisPro, Agilent Technologies,
Version 1.171.37.35 (release 13-08-2014 CrysAlis171 .NET)
(compiled Aug 13 2014,18:06:01)
Empirical absorption correction using spherical harmonics,
 implemented in SCALE3 ABSPACK scaling algorithm.
;
_exptl_crystal_density_diffrn 1.249
_exptl_crystal_description block
_exptl_crystal_F_000 1000
_exptl_crystal_size_max 0.350
_exptl_crystal_size_mid 0.300
_exptl_crystal_size_min 0.210
_platon_squeeze_details
;
;
_refine_diff_density_max 0.830
_refine_diff_density_min -0.240
_refine_diff_density_rms 0.065
_refine_ls_extinction_coef 0.0016(2)
_refine_ls_extinction_expression Fc^*^=kFc[1+0.001xFc^2^\l^3^/sin(2\q)]^-1/4^
_refine_ls_extinction_method SHELXL
_refine_ls_goodness_of_fit_ref 0.997
_refine_ls_hydrogen_treatment constr
_refine_ls_matrix_type full
_refine_ls_number_parameters 724
_refine_ls_number_reflns 9625
_refine_ls_number_restraints 0
_refine_ls_restrained_S_all 0.997
_refine_ls_R_factor_all 0.0900
_refine_ls_R_factor_gt 0.0740
_refine_ls_shift/su_max 0.000
_refine_ls_shift/su_mean 0.000
_refine_ls_structure_factor_coef Fsqd
_refine_ls_weighting_details 'w=1/[\s^2^(Fo^2^)+(0.0877P)^2^+2.2500P] where P=(Fo^2^+2Fc^2^)/3'
_refine_ls_weighting_scheme calc
_refine_ls_wR_factor_gt 0.2093
_refine_ls_wR_factor_ref 0.2204
_reflns_Friedel_coverage 0.000
_reflns_number_gt 6660
_reflns_number_total 9625
_reflns_threshold_expression 'I > 2\s(I)'
_cod_data_source_file d1cc02669k2.cif
_cod_data_source_block shelxl
_cod_depositor_comments 'Adding full bibliography for 7128512--7128513.cif.'
_cod_database_code 7128512
_shelx_space_group_comment
;
The symmetry employed for this shelxl refinement is uniquely defined
by the following loop, which should always be used as a source of
symmetry information in preference to the above space-group names.
They are only intended as comments.
;
_shelx_estimated_absorpt_t_min 0.818
_shelx_estimated_absorpt_t_max 0.885
_shelxl_version_number 2013-4

loop_
_space_group_symop_operation_xyz
'x, y, z'
'-x, -y, -z'

loop_
_atom_site_label
_atom_site_type_symbol
_atom_site_fract_x
_atom_site_fract_y
_atom_site_fract_z
_atom_site_U_iso_or_equiv
_atom_site_adp_type
_atom_site_occupancy
_atom_site_site_symmetry_order
_atom_site_calc_flag
_atom_site_refinement_flags_posn
_atom_site_refinement_flags_adp
_atom_site_refinement_flags_occupancy
_atom_site_disorder_assembly
_atom_site_disorder_group
O1 O 0.6791(2) 0.3649(2) 0.23498(8) 0.0589(5) Uani 1 1 d . . . . .
O2 O 0.8244(2) 0.4879(2) 0.25453(10) 0.0708(6) Uani 1 1 d . . . . .
C2 C 0.6009(3) 0.6901(3) 0.29387(13) 0.0569(7) Uani 1 1 d . . . . .
C3 C 0.1182(4) 1.1651(4) 0.31919(17) 0.0773(11) Uani 1 1 d . . . . .
C4 C 0.3768(3) 0.6822(3) 0.15004(12) 0.0589(7) Uani 1 1 d . . . . .
C5 C 0.3280(3) 0.5365(3) 0.22276(12) 0.0525(7) Uani 1 1 d . . . . .
C6 C 0.8104(3) 0.5019(3) 0.20260(14) 0.0615(8) Uani 1 1 d . . . . .
O3 O 0.8912(3) 0.5421(3) 0.17330(12) 0.0916(8) Uani 1 1 d . . . . .
C8 C 0.4218(3) 0.5804(3) 0.19140(12) 0.0518(7) Uani 1 1 d . . . . .
C9 C 0.6263(3) 0.8005(3) 0.26623(14) 0.0590(8) Uani 1 1 d . . . . .
C10 C 0.1834(3) 0.5907(3) 0.21295(14) 0.0599(8) Uani 1 1 d . . . . .
C11 C 0.4556(3) 0.5437(3) 0.30007(12) 0.0536(7) Uani 1 1 d . . . . .
C12 C 0.4661(3) 0.7731(3) 0.14603(12) 0.0592(8) Uani 1 1 d . . . . .
C13 C 0.2113(3) 0.5592(3) 0.30259(14) 0.0629(8) Uani 1 1 d . . . . .
C14 C 0.2378(3) 0.7327(3) 0.13980(13) 0.0624(8) Uani 1 1 d . . . . .
C15 C 0.3455(3) 0.5174(3) 0.27867(12) 0.0544(7) Uani 1 1 d . . . . .
C16 C 0.4386(3) 0.6149(3) 0.34547(12) 0.0613(8) Uani 1 1 d . . . . .
C17 C -0.0624(3) 1.0552(4) 0.21800(17) 0.0758(10) Uani 1 1 d . . . . .
C18 C 0.5278(3) 0.7052(3) 0.34157(13) 0.0613(8) Uani 1 1 d . . . . .
C19 C 0.5601(3) 0.5893(3) 0.20917(12) 0.0505(7) Uani 1 1 d . . . . .
C20 C 0.4596(4) 1.0073(3) 0.15805(15) 0.0689(9) Uani 1 1 d . . . . .
C21 C 0.5825(3) 0.9332(3) 0.28608(15) 0.0659(9) Uani 1 1 d . . . . .
C22 C 0.5790(3) 0.5691(3) 0.26936(12) 0.0515(7) Uani 1 1 d . . . . .
C23 C 0.3102(4) 0.6533(4) 0.36918(13) 0.0668(9) Uani 1 1 d . . . . .
C24 C 0.6096(3) 0.8209(3) 0.21007(14) 0.0595(8) Uani 1 1 d . . . . .
C25 C -0.0880(3) 0.9434(4) 0.24599(17) 0.0736(10) Uani 1 1 d . . . . .
C26 C 0.6793(3) 0.4639(3) 0.19236(13) 0.0566(7) Uani 1 1 d . . . . .
C27 C 0.1948(4) 0.6243(4) 0.34751(14) 0.0680(9) Uani 1 1 d . . . . .
C28 C 0.4134(4) 0.9105(4) 0.13194(13) 0.0659(8) Uani 1 1 d . . . . .
C29 C -0.0148(4) 1.1546(4) 0.24476(18) 0.0782(11) Uani 1 1 d . . . . .
C30 C 0.3578(4) 1.1572(3) 0.29796(17) 0.0738(10) Uani 1 1 d . . . . .
C31 C 0.5151(4) 0.9464(4) 0.33362(15) 0.0699(9) Uani 1 1 d . . . . .
C32 C 0.1123(3) 0.6034(3) 0.26180(15) 0.0636(8) Uani 1 1 d . . . . .
C33 C 0.5671(3) 0.7265(3) 0.18392(12) 0.0557(7) Uani 1 1 d . . . . .
C34 C 0.2127(4) 1.2101(3) 0.28760(18) 0.0759(10) Uani 1 1 d . . . . .
C35 C 0.0995(4) 1.1331(4) 0.16496(16) 0.0766(10) Uani 1 1 d . . . . .
C36 C 0.3442(4) 1.1216(4) 0.16479(17) 0.0759(10) Uani 1 1 d . . . . .
C37 C 0.0019(4) 1.1357(4) 0.29718(18) 0.0769(10) Uani 1 1 d . . . . .
C38 C 0.7327(3) 0.3658(3) 0.32494(13) 0.0610(8) Uani 1 1 d . . . . .
C39 C 0.5547(3) 0.9629(3) 0.19657(15) 0.0662(9) Uani 1 1 d . . . . .
C40 C 0.5386(3) 1.0314(3) 0.24340(16) 0.0694(9) Uani 1 1 d . . . . .
C41 C 0.6751(3) 0.2591(4) 0.34060(14) 0.0687(9) Uani 1 1 d . . . . .
H41 H 0.6183 0.2337 0.3185 0.082 Uiso 1 1 calc R U . . .
C42 C 0.4869(4) 0.8309(4) 0.36167(14) 0.0688(9) Uani 1 1 d . . . . .
C43 C 0.3544(4) 0.8707(4) 0.38588(14) 0.0737(10) Uani 1 1 d . . . . .
C44 C 0.7041(3) 0.4412(3) 0.27393(13) 0.0590(8) Uani 1 1 d . . . . .
C45 C 0.1842(4) 0.8761(4) 0.12549(14) 0.0705(9) Uani 1 1 d . . . . .
C46 C 0.3995(4) 1.0610(4) 0.33939(17) 0.0752(10) Uani 1 1 d . . . . .
C47 C -0.0264(4) 1.0184(4) 0.32552(17) 0.0764(10) Uani 1 1 d . . . . .
C48 C 0.6697(3) 0.4137(3) 0.14174(13) 0.0629(8) Uani 1 1 d . . . . .
C49 C 0.0232(3) 0.7987(4) 0.17870(15) 0.0700(9) Uani 1 1 d . . . . .
C50 C 0.0833(4) 1.2014(3) 0.21151(17) 0.0769(10) Uani 1 1 d . . . . .
C51 C 0.1615(4) 1.0650(4) 0.36208(16) 0.0796(11) Uani 1 1 d . . . . .
C52 C 0.2700(4) 0.9623(4) 0.12118(14) 0.0724(9) Uani 1 1 d . . . . .
C53 C 0.2683(4) 0.7846(4) 0.38952(14) 0.0761(10) Uani 1 1 d . . . . .
C54 C 0.0499(4) 0.9168(4) 0.14992(15) 0.0740(10) Uani 1 1 d . . . . .
C55 C 0.3008(4) 1.0145(4) 0.37141(15) 0.0765(10) Uani 1 1 d . . . . .
C56 C 0.1239(4) 0.8367(4) 0.37971(14) 0.0765(10) Uani 1 1 d . . . . .
C57 C 0.1965(4) 1.2290(3) 0.23350(18) 0.0757(10) Uani 1 1 d . . . . .
C58 C 0.1400(3) 0.6851(3) 0.17250(14) 0.0635(8) Uani 1 1 d . . . . .
C59 C 0.0004(3) 0.7119(4) 0.26801(16) 0.0705(9) Uani 1 1 d . . . . .
C60 C -0.0439(3) 0.8104(4) 0.22540(17) 0.0718(10) Uani 1 1 d . . . . .
C61 C 0.0712(4) 0.9742(4) 0.36610(16) 0.0781(11) Uani 1 1 d . . . . .
C62 C 0.2264(4) 1.0942(4) 0.14186(15) 0.0769(10) Uani 1 1 d . . . . .
C63 C 0.0786(4) 0.7383(4) 0.35323(15) 0.0755(10) Uani 1 1 d . . . . .
C64 C 0.0082(4) 1.0431(4) 0.16870(17) 0.0782(11) Uani 1 1 d . . . . .
C65 C 0.7011(4) 0.1912(5) 0.38813(15) 0.0807(11) Uani 1 1 d . . . . .
H65 H 0.6616 0.1200 0.3979 0.097 Uiso 1 1 calc R U . . .
C66 C -0.0708(3) 0.9246(4) 0.30040(17) 0.0757(10) Uani 1 1 d . . . . .
C67 C 0.3300(4) 1.1874(3) 0.20881(17) 0.0746(10) Uani 1 1 d . . . . .
C68 C 0.4275(4) 1.1430(3) 0.24922(17) 0.0738(10) Uani 1 1 d . . . . .
C69 C -0.0156(4) 0.7804(4) 0.31489(16) 0.0725(10) Uani 1 1 d . . . . .
C70 C 0.6906(5) 0.4902(4) 0.09676(15) 0.0850(12) Uani 1 1 d . . . . .
H70 H 0.7115 0.5728 0.0986 0.102 Uiso 1 1 calc R U . . .
C71 C 0.6806(5) 0.4448(5) 0.04997(17) 0.0958(14) Uani 1 1 d . . . . .
H71 H 0.6933 0.4984 0.0204 0.115 Uiso 1 1 calc R U . . .
C72 C 0.8156(4) 0.4056(4) 0.35868(17) 0.0860(12) Uani 1 1 d . . . . .
H72 H 0.8538 0.4778 0.3492 0.103 Uiso 1 1 calc R U . . .
C73 C 0.6524(5) 0.3224(5) 0.04517(16) 0.0895(12) Uani 1 1 d . . . . .
C74 C 0.6399(5) 0.2925(4) 0.13752(15) 0.0798(11) Uani 1 1 d . . . . .
H74 H 0.6245 0.2397 0.1669 0.096 Uiso 1 1 calc R U . . .
C75 C 0.7851(5) 0.2267(5) 0.42179(16) 0.0903(13) Uani 1 1 d . . . . .
C76 C 0.8394(5) 0.3354(5) 0.40651(18) 0.0994(14) Uani 1 1 d . . . . .
H76 H 0.8938 0.3620 0.4292 0.119 Uiso 1 1 calc R U . . .
C77 C 0.8214(7) 0.1496(7) 0.4736(2) 0.146(3) Uani 1 1 d . . . . .
H77A H 0.7419 0.1636 0.4955 0.219 Uiso 1 1 calc R U . . .
H77B H 0.8906 0.1814 0.4889 0.219 Uiso 1 1 calc R U . . .
H77C H 0.8545 0.0549 0.4694 0.219 Uiso 1 1 calc R U . . .
C79 C 0.6325(6) 0.2483(5) 0.08972(17) 0.1030(16) Uani 1 1 d . . . . .
H79 H 0.6132 0.1651 0.0877 0.124 Uiso 1 1 calc R U . . .
C82 C 0.6464(7) 0.2731(7) -0.00697(18) 0.131(2) Uani 1 1 d . . . . .
H82A H 0.5831 0.3404 -0.0279 0.196 Uiso 1 1 calc R U . . .
H82B H 0.6171 0.1907 -0.0033 0.196 Uiso 1 1 calc R U . . .
H82C H 0.7351 0.2567 -0.0229 0.196 Uiso 1 1 calc R U . . .

loop_
_atom_site_aniso_label
_atom_site_aniso_U_11
_atom_site_aniso_U_22
_atom_site_aniso_U_33
_atom_site_aniso_U_23
_atom_site_aniso_U_13
_atom_site_aniso_U_12
O1 0.0569(12) 0.0508(11) 0.0675(13) -0.0110(10) -0.0016(10) -0.0084(9)
O2 0.0575(13) 0.0653(14) 0.0902(18) -0.0118(12) 0.0046(12) -0.0156(11)
C2 0.0421(15) 0.0547(17) 0.072(2) -0.0115(15) -0.0077(13) -0.0055(12)
C3 0.066(2) 0.061(2) 0.100(3) -0.035(2) 0.006(2) 0.0009(17)
C4 0.0628(19) 0.0598(18) 0.0537(17) -0.0120(14) 0.0003(14) -0.0123(14)
C5 0.0497(16) 0.0423(14) 0.0678(19) -0.0117(13) 0.0001(13) -0.0135(12)
C6 0.0487(17) 0.0553(18) 0.080(2) -0.0139(16) 0.0099(15) -0.0116(14)
O3 0.0732(17) 0.100(2) 0.107(2) -0.0144(17) 0.0181(15) -0.0333(15)
C8 0.0512(16) 0.0469(15) 0.0588(17) -0.0146(13) 0.0044(13) -0.0124(12)
C9 0.0412(15) 0.0568(17) 0.082(2) -0.0142(16) -0.0006(14) -0.0141(13)
C10 0.0543(17) 0.0544(17) 0.077(2) -0.0160(16) -0.0007(15) -0.0215(14)
C11 0.0542(16) 0.0452(15) 0.0583(17) -0.0017(13) 0.0002(13) -0.0082(12)
C12 0.0607(18) 0.0581(18) 0.0574(18) -0.0043(14) 0.0105(14) -0.0141(14)
C13 0.0616(19) 0.0524(17) 0.077(2) -0.0007(15) 0.0098(16) -0.0219(14)
C14 0.0623(19) 0.0647(19) 0.0589(18) -0.0134(15) -0.0105(15) -0.0095(15)
C15 0.0539(16) 0.0408(14) 0.0679(19) -0.0002(13) 0.0063(14) -0.0133(12)
C16 0.0640(19) 0.0584(18) 0.0540(17) -0.0021(14) -0.0002(14) -0.0027(15)
C17 0.0436(17) 0.071(2) 0.105(3) -0.012(2) -0.0099(18) 0.0040(15)
C18 0.0554(17) 0.0635(19) 0.0618(19) -0.0120(15) -0.0113(14) -0.0054(14)
C19 0.0436(14) 0.0461(15) 0.0619(17) -0.0108(13) 0.0042(12) -0.0099(12)
C20 0.069(2) 0.0520(18) 0.085(2) 0.0067(17) 0.0132(18) -0.0199(16)
C21 0.0485(17) 0.0600(19) 0.096(3) -0.0238(18) -0.0043(16) -0.0185(14)
C22 0.0455(15) 0.0478(15) 0.0603(17) -0.0080(13) -0.0012(12) -0.0091(12)
C23 0.079(2) 0.067(2) 0.0505(17) 0.0007(15) 0.0060(15) -0.0132(17)
C24 0.0453(16) 0.0528(17) 0.083(2) -0.0089(15) 0.0137(14) -0.0173(13)
C25 0.0369(16) 0.073(2) 0.109(3) -0.017(2) -0.0009(17) -0.0083(15)
C26 0.0525(16) 0.0474(15) 0.0689(19) -0.0095(14) 0.0083(14) -0.0106(13)
C27 0.066(2) 0.068(2) 0.068(2) 0.0006(17) 0.0190(16) -0.0177(16)
C28 0.071(2) 0.0618(19) 0.0603(19) 0.0029(15) 0.0104(16) -0.0133(16)
C29 0.054(2) 0.057(2) 0.112(3) -0.011(2) -0.0027(19) 0.0096(15)
C30 0.066(2) 0.0500(18) 0.110(3) -0.0285(19) 0.002(2) -0.0156(15)
C31 0.0596(19) 0.066(2) 0.090(3) -0.0296(19) -0.0127(17) -0.0162(16)
C32 0.0488(17) 0.0573(18) 0.090(2) -0.0089(16) 0.0080(16) -0.0242(14)
C33 0.0484(16) 0.0538(16) 0.0659(19) -0.0117(14) 0.0147(13) -0.0144(13)
C34 0.067(2) 0.0470(17) 0.114(3) -0.0257(19) 0.000(2) -0.0079(15)
C35 0.072(2) 0.058(2) 0.089(3) 0.0099(18) -0.014(2) -0.0018(17)
C36 0.074(2) 0.0497(18) 0.100(3) 0.0127(19) 0.005(2) -0.0165(16)
C37 0.0539(19) 0.065(2) 0.105(3) -0.027(2) 0.0072(19) 0.0022(16)
C38 0.0543(17) 0.0536(17) 0.072(2) -0.0119(15) -0.0087(15) -0.0034(14)
C39 0.0560(18) 0.0540(18) 0.093(3) -0.0056(17) 0.0151(17) -0.0234(14)
C40 0.0542(18) 0.0524(18) 0.109(3) -0.0197(19) 0.0049(18) -0.0236(14)
C41 0.0560(19) 0.082(2) 0.066(2) -0.0062(18) -0.0049(15) -0.0124(17)
C42 0.066(2) 0.076(2) 0.064(2) -0.0241(17) -0.0127(16) -0.0097(17)
C43 0.079(2) 0.082(2) 0.058(2) -0.0232(18) -0.0028(17) -0.0095(19)
C44 0.0510(16) 0.0522(17) 0.072(2) -0.0118(15) -0.0025(14) -0.0081(13)
C45 0.073(2) 0.072(2) 0.064(2) -0.0035(17) -0.0162(17) -0.0118(18)
C46 0.068(2) 0.068(2) 0.096(3) -0.039(2) -0.0061(19) -0.0159(17)
C47 0.0517(19) 0.073(2) 0.099(3) -0.024(2) 0.0198(18) -0.0031(16)
C48 0.0582(18) 0.0599(18) 0.069(2) -0.0124(15) 0.0131(15) -0.0109(14)
C49 0.0525(18) 0.072(2) 0.088(3) -0.0152(19) -0.0201(17) -0.0147(16)
C50 0.067(2) 0.0467(17) 0.107(3) -0.0019(18) -0.005(2) 0.0028(15)
C51 0.076(2) 0.075(2) 0.085(3) -0.037(2) 0.0118(19) -0.0031(19)
C52 0.083(2) 0.064(2) 0.062(2) 0.0092(16) -0.0040(17) -0.0086(18)
C53 0.082(2) 0.084(3) 0.0549(19) -0.0141(18) 0.0122(17) -0.007(2)
C54 0.062(2) 0.077(2) 0.078(2) -0.0051(19) -0.0233(17) -0.0056(17)
C55 0.077(2) 0.076(2) 0.078(2) -0.0371(19) -0.0003(19) -0.0106(19)
C56 0.070(2) 0.089(3) 0.066(2) -0.0161(19) 0.0214(17) -0.0119(19)
C57 0.072(2) 0.0407(16) 0.112(3) -0.0107(18) 0.000(2) -0.0078(15)
C58 0.0559(18) 0.0622(19) 0.078(2) -0.0166(17) -0.0166(16) -0.0189(15)
C59 0.0452(17) 0.069(2) 0.102(3) -0.010(2) 0.0079(17) -0.0235(15)
C60 0.0410(16) 0.074(2) 0.103(3) -0.013(2) -0.0051(17) -0.0177(15)
C61 0.065(2) 0.082(3) 0.084(3) -0.032(2) 0.0246(19) -0.0067(19)
C62 0.089(3) 0.0556(19) 0.077(2) 0.0154(17) -0.008(2) -0.0090(18)
C63 0.066(2) 0.082(2) 0.078(2) -0.009(2) 0.0252(19) -0.0195(18)
C64 0.064(2) 0.065(2) 0.097(3) 0.000(2) -0.027(2) 0.0006(17)
C65 0.078(2) 0.090(3) 0.070(2) -0.001(2) 0.0013(19) -0.016(2)
C66 0.0440(17) 0.077(2) 0.103(3) -0.021(2) 0.0168(17) -0.0086(16)
C67 0.074(2) 0.0420(16) 0.108(3) -0.0043(18) 0.004(2) -0.0163(15)
C68 0.068(2) 0.0443(17) 0.115(3) -0.0144(18) 0.000(2) -0.0228(15)
C69 0.0521(19) 0.076(2) 0.091(3) -0.013(2) 0.0213(18) -0.0204(16)
C70 0.116(3) 0.068(2) 0.074(2) -0.0101(19) 0.022(2) -0.030(2)
C71 0.132(4) 0.086(3) 0.068(2) -0.005(2) 0.024(2) -0.029(3)
C72 0.093(3) 0.075(2) 0.092(3) -0.012(2) -0.026(2) -0.018(2)
C73 0.109(3) 0.092(3) 0.069(2) -0.019(2) 0.013(2) -0.027(3)
C74 0.105(3) 0.076(2) 0.068(2) -0.0130(18) 0.012(2) -0.039(2)
C75 0.094(3) 0.096(3) 0.070(2) -0.006(2) -0.009(2) -0.002(2)
C76 0.111(4) 0.102(3) 0.087(3) -0.015(3) -0.036(3) -0.022(3)
C77 0.173(6) 0.173(6) 0.076(3) 0.017(4) -0.027(4) -0.023(5)
C79 0.158(5) 0.093(3) 0.077(3) -0.022(2) 0.014(3) -0.064(3)
C82 0.192(6) 0.137(5) 0.069(3) -0.025(3) 0.017(3) -0.049(5)

loop_
_atom_type_symbol
_atom_type_description
_atom_type_scat_dispersion_real
_atom_type_scat_dispersion_imag
_atom_type_scat_source
C C 0.0181 0.0091 'International Tables Vol C Tables 4.2.6.8 and 6.1.1.4'
H H 0.0000 0.0000 'International Tables Vol C Tables 4.2.6.8 and 6.1.1.4'
O O 0.0492 0.0322 'International Tables Vol C Tables 4.2.6.8 and 6.1.1.4'

loop_
_geom_angle_atom_site_label_1
_geom_angle_atom_site_label_2
_geom_angle_atom_site_label_3
_geom_angle
_geom_angle_site_symmetry_1
_geom_angle_site_symmetry_3
_geom_angle_publ_flag
C44 O1 C26 97.7(2) . . ?
C6 O2 C44 104.0(2) . . ?
C9 C2 C18 119.8(3) . . ?
C9 C2 C22 123.1(3) . . ?
C18 C2 C22 110.3(3) . . ?
C34 C3 C37 119.9(4) . . ?
C34 C3 C51 120.7(4) . . ?
C37 C3 C51 107.2(4) . . ?
C14 C4 C8 120.7(3) . . ?
C14 C4 C12 119.9(3) . . ?
C8 C4 C12 108.7(3) . . ?
C8 C5 C10 119.7(3) . . ?
C8 C5 C15 120.6(3) . . ?
C10 C5 C15 107.7(3) . . ?
O3 C6 O2 122.7(3) . . ?
O3 C6 C26 131.1(4) . . ?
O2 C6 C26 106.2(3) . . ?
C5 C8 C4 119.8(3) . . ?
C5 C8 C19 124.0(3) . . ?
C4 C8 C19 109.2(3) . . ?
C2 C9 C21 120.0(3) . . ?
C2 C9 C24 121.3(3) . . ?
C21 C9 C24 107.3(3) . . ?
C58 C10 C32 120.0(3) . . ?
C58 C10 C5 120.7(3) . . ?
C32 C10 C5 108.1(3) . . ?
C15 C11 C16 120.0(3) . . ?
C15 C11 C22 124.0(3) . . ?
C16 C11 C22 109.3(3) . . ?
C28 C12 C33 121.9(3) . . ?
C28 C12 C4 119.9(3) . . ?
C33 C12 C4 108.0(3) . . ?
C27 C13 C32 120.5(3) . . ?
C27 C13 C15 120.4(3) . . ?
C32 C13 C15 107.7(3) . . ?
C4 C14 C58 119.2(3) . . ?
C4 C14 C45 119.5(3) . . ?
C58 C14 C45 108.8(3) . . ?
C11 C15 C13 119.9(3) . . ?
C11 C15 C5 120.3(3) . . ?
C13 C15 C5 107.8(3) . . ?
C23 C16 C11 120.4(3) . . ?
C23 C16 C18 120.2(3) . . ?
C11 C16 C18 108.7(3) . . ?
C25 C17 C64 120.9(4) . . ?
C25 C17 C29 119.1(4) . . ?
C64 C17 C29 107.6(4) . . ?
C42 C18 C2 121.1(3) . . ?
C42 C18 C16 120.2(3) . . ?
C2 C18 C16 108.1(3) . . ?
C33 C19 C8 101.1(2) . . ?
C33 C19 C22 115.6(2) . . ?
C8 C19 C22 114.6(2) . . ?
C33 C19 C26 115.1(2) . . ?
C8 C19 C26 111.2(2) . . ?
C22 C19 C26 99.8(2) . . ?
C39 C20 C28 119.7(3) . . ?
C39 C20 C36 119.8(4) . . ?
C28 C20 C36 108.0(3) . . ?
C31 C21 C40 120.8(3) . . ?
C31 C21 C9 119.8(3) . . ?
C40 C21 C9 107.8(3) . . ?
C2 C22 C11 101.0(2) . . ?
C2 C22 C44 114.1(2) . . ?
C11 C22 C44 111.6(2) . . ?
C2 C22 C19 115.5(2) . . ?
C11 C22 C19 114.7(2) . . ?
C44 C22 C19 100.5(2) . . ?
C16 C23 C27 120.0(3) . . ?
C16 C23 C53 119.1(3) . . ?
C27 C23 C53 108.9(3) . . ?
C33 C24 C39 119.7(3) . . ?
C33 C24 C9 120.4(3) . . ?
C39 C24 C9 107.9(3) . . ?
C17 C25 C66 120.7(4) . . ?
C17 C25 C60 119.4(4) . . ?
C66 C25 C60 108.3(4) . . ?
O1 C26 C48 113.8(3) . . ?
O1 C26 C6 99.8(3) . . ?
C48 C26 C6 116.3(3) . . ?
O1 C26 C19 101.5(2) . . ?
C48 C26 C19 118.1(3) . . ?
C6 C26 C19 104.7(2) . . ?
C13 C27 C23 119.2(3) . . ?
C13 C27 C63 119.4(4) . . ?
C23 C27 C63 108.1(3) . . ?
C12 C28 C20 118.8(3) . . ?
C12 C28 C52 120.0(3) . . ?
C20 C28 C52 109.3(3) . . ?
C37 C29 C50 121.0(4) . . ?
C37 C29 C17 119.9(4) . . ?
C50 C29 C17 107.4(4) . . ?
C46 C30 C68 120.5(3) . . ?
C46 C30 C34 119.7(4) . . ?
C68 C30 C34 107.3(4) . . ?
C21 C31 C42 119.7(3) . . ?
C21 C31 C46 119.1(4) . . ?
C42 C31 C46 108.4(3) . . ?
C59 C32 C10 120.1(3) . . ?
C59 C32 C13 119.4(3) . . ?
C10 C32 C13 108.7(3) . . ?
C24 C33 C12 119.0(3) . . ?
C24 C33 C19 122.5(3) . . ?
C12 C33 C19 110.8(3) . . ?
C3 C34 C57 120.9(4) . . ?
C3 C34 C30 119.6(4) . . ?
C57 C34 C30 107.9(4) . . ?
C62 C35 C50 120.2(4) . . ?
C62 C35 C64 120.3(4) . . ?
C50 C35 C64 107.8(4) . . ?
C67 C36 C20 120.3(4) . . ?
C67 C36 C62 120.6(4) . . ?
C20 C36 C62 107.6(3) . . ?
C29 C37 C47 119.8(4) . . ?
C29 C37 C3 119.5(4) . . ?
C47 C37 C3 108.9(4) . . ?
C41 C38 C72 119.4(3) . . ?
C41 C38 C44 121.3(3) . . ?
C72 C38 C44 119.3(3) . . ?
C20 C39 C24 120.8(3) . . ?
C20 C39 C40 119.8(3) . . ?
C24 C39 C40 107.9(3) . . ?
C68 C40 C21 120.0(4) . . ?
C68 C40 C39 119.9(4) . . ?
C21 C40 C39 109.0(3) . . ?
C65 C41 C38 120.7(4) . . ?
C65 C41 H41 119.6 . . ?
C38 C41 H41 119.6 . . ?
C18 C42 C31 119.6(3) . . ?
C18 C42 C43 119.6(4) . . ?
C31 C42 C43 108.6(3) . . ?
C53 C43 C42 120.4(3) . . ?
C53 C43 C55 120.1(4) . . ?
C42 C43 C55 107.0(4) . . ?
O1 C44 O2 103.6(2) . . ?
O1 C44 C38 115.1(3) . . ?
O2 C44 C38 110.0(3) . . ?
O1 C44 C22 102.5(2) . . ?
O2 C44 C22 106.4(2) . . ?
C38 C44 C22 117.9(3) . . ?
C52 C45 C14 120.4(3) . . ?
C52 C45 C54 120.6(4) . . ?
C14 C45 C54 107.2(3) . . ?
C30 C46 C55 120.1(4) . . ?
C30 C46 C31 120.1(4) . . ?
C55 C46 C31 107.7(4) . . ?
C66 C47 C37 120.4(4) . . ?
C66 C47 C61 120.3(4) . . ?
C37 C47 C61 108.1(4) . . ?
C74 C48 C70 118.1(4) . . ?
C74 C48 C26 121.6(3) . . ?
C70 C48 C26 120.3(3) . . ?
C60 C49 C54 120.1(3) . . ?
C60 C49 C58 119.5(4) . . ?
C54 C49 C58 108.2(3) . . ?
C57 C50 C29 118.9(4) . . ?
C57 C50 C35 120.2(4) . . ?
C29 C50 C35 109.1(4) . . ?
C55 C51 C3 119.2(4) . . ?
C55 C51 C61 120.3(4) . . ?
C3 C51 C61 108.2(4) . . ?
C45 C52 C28 120.2(3) . . ?
C45 C52 C62 119.6(4) . . ?
C28 C52 C62 107.0(3) . . ?
C43 C53 C23 120.5(3) . . ?
C43 C53 C56 120.5(4) . . ?
C23 C53 C56 107.1(4) . . ?
C64 C54 C49 120.8(4) . . ?
C64 C54 C45 119.6(4) . . ?
C49 C54 C45 107.9(3) . . ?
C51 C55 C46 120.7(4) . . ?
C51 C55 C43 119.4(4) . . ?
C46 C55 C43 108.3(3) . . ?
C61 C56 C63 119.6(4) . . ?
C61 C56 C53 119.9(4) . . ?
C63 C56 C53 108.2(3) . . ?
C50 C57 C34 119.9(4) . . ?
C50 C57 C67 119.2(4) . . ?
C34 C57 C67 108.9(4) . . ?
C10 C58 C14 119.9(3) . . ?
C10 C58 C49 120.2(3) . . ?
C14 C58 C49 107.9(3) . . ?
C32 C59 C60 119.4(4) . . ?
C32 C59 C69 119.8(4) . . ?
C60 C59 C69 108.9(3) . . ?
C49 C60 C59 120.8(3) . . ?
C49 C60 C25 119.8(4) . . ?
C59 C60 C25 107.3(4) . . ?
C56 C61 C47 120.3(4) . . ?
C56 C61 C51 119.7(4) . . ?
C47 C61 C51 107.5(4) . . ?
C35 C62 C36 119.8(4) . . ?
C35 C62 C52 120.0(4) . . ?
C36 C62 C52 108.0(3) . . ?
C69 C63 C27 120.4(4) . . ?
C69 C63 C56 120.2(4) . . ?
C27 C63 C56 107.7(3) . . ?
C54 C64 C17 119.0(4) . . ?
C54 C64 C35 119.9(4) . . ?
C17 C64 C35 108.1(4) . . ?
C41 C65 C75 121.0(4) . . ?
C41 C65 H65 119.5 . . ?
C75 C65 H65 119.5 . . ?
C47 C66 C25 120.1(4) . . ?
C47 C66 C69 119.3(4) . . ?
C25 C66 C69 108.4(3) . . ?
C36 C67 C68 120.7(3) . . ?
C36 C67 C57 120.1(4) . . ?
C68 C67 C57 106.8(4) . . ?
C40 C68 C30 119.5(4) . . ?
C40 C68 C67 119.5(4) . . ?
C30 C68 C67 109.2(3) . . ?
C63 C69 C59 120.4(3) . . ?
C63 C69 C66 120.4(4) . . ?
C59 C69 C66 107.1(4) . . ?
C71 C70 C48 120.5(4) . . ?
C71 C70 H70 119.8 . . ?
C48 C70 H70 119.8 . . ?
C70 C71 C73 122.0(4) . . ?
C70 C71 H71 119.0 . . ?
C73 C71 H71 119.0 . . ?
C76 C72 C38 118.5(4) . . ?
C76 C72 H72 120.8 . . ?
C38 C72 H72 120.8 . . ?
C79 C73 C71 116.8(4) . . ?
C79 C73 C82 122.4(5) . . ?
C71 C73 C82 120.8(4) . . ?
C48 C74 C79 120.1(4) . . ?
C48 C74 H74 119.9 . . ?
C79 C74 H74 119.9 . . ?
C65 C75 C76 118.0(4) . . ?
C65 C75 C77 122.4(5) . . ?
C76 C75 C77 119.6(5) . . ?
C72 C76 C75 122.3(4) . . ?
C72 C76 H76 118.8 . . ?
C75 C76 H76 118.8 . . ?
C75 C77 H77A 109.5 . . ?
C75 C77 H77B 109.5 . . ?
H77A C77 H77B 109.5 . . ?
C75 C77 H77C 109.5 . . ?
H77A C77 H77C 109.5 . . ?
H77B C77 H77C 109.5 . . ?
C73 C79 C74 122.5(4) . . ?
C73 C79 H79 118.7 . . ?
C74 C79 H79 118.7 . . ?
C73 C82 H82A 109.5 . . ?
C73 C82 H82B 109.5 . . ?
H82A C82 H82B 109.5 . . ?
C73 C82 H82C 109.5 . . ?
H82A C82 H82C 109.5 . . ?
H82B C82 H82C 109.5 . . ?

loop_
_geom_bond_atom_site_label_1
_geom_bond_atom_site_label_2
_geom_bond_distance
_geom_bond_site_symmetry_2
_geom_bond_publ_flag
O1 C44 1.408(4) . ?
O1 C26 1.437(4) . ?
O2 C6 1.362(4) . ?
O2 C44 1.477(4) . ?
C2 C9 1.362(5) . ?
C2 C18 1.429(5) . ?
C2 C22 1.516(4) . ?
C3 C34 1.382(6) . ?
C3 C37 1.442(6) . ?
C3 C51 1.449(6) . ?
C4 C14 1.401(5) . ?
C4 C8 1.433(4) . ?
C4 C12 1.450(5) . ?
C5 C8 1.369(4) . ?
C5 C10 1.455(4) . ?
C5 C15 1.469(4) . ?
C6 O3 1.223(4) . ?
C6 C26 1.518(4) . ?
C8 C19 1.522(4) . ?
C9 C21 1.459(4) . ?
C9 C24 1.475(5) . ?
C10 C58 1.371(5) . ?
C10 C32 1.444(5) . ?
C11 C15 1.365(4) . ?
C11 C16 1.434(4) . ?
C11 C22 1.528(4) . ?
C12 C28 1.395(5) . ?
C12 C33 1.415(5) . ?
C13 C27 1.389(5) . ?
C13 C32 1.453(5) . ?
C13 C15 1.456(4) . ?
C14 C58 1.435(5) . ?
C14 C45 1.452(5) . ?
C16 C23 1.401(5) . ?
C16 C18 1.445(5) . ?
C17 C25 1.378(6) . ?
C17 C64 1.452(6) . ?
C17 C29 1.473(6) . ?
C18 C42 1.397(5) . ?
C19 C33 1.515(4) . ?
C19 C22 1.581(4) . ?
C19 C26 1.609(4) . ?
C20 C39 1.385(5) . ?
C20 C28 1.435(5) . ?
C20 C36 1.452(5) . ?
C21 C31 1.398(5) . ?
C21 C40 1.435(5) . ?
C22 C44 1.577(4) . ?
C23 C27 1.428(5) . ?
C23 C53 1.451(5) . ?
C24 C33 1.396(4) . ?
C24 C39 1.436(5) . ?
C25 C66 1.430(6) . ?
C25 C60 1.470(5) . ?
C26 C48 1.480(5) . ?
C27 C63 1.449(5) . ?
C28 C52 1.446(5) . ?
C29 C37 1.378(6) . ?
C29 C50 1.443(6) . ?
C30 C46 1.397(6) . ?
C30 C68 1.437(6) . ?
C30 C34 1.461(5) . ?
C31 C42 1.421(5) . ?
C31 C46 1.449(5) . ?
C32 C59 1.391(5) . ?
C34 C57 1.420(6) . ?
C35 C62 1.383(6) . ?
C35 C50 1.445(6) . ?
C35 C64 1.459(6) . ?
C36 C67 1.373(6) . ?
C36 C62 1.457(6) . ?
C37 C47 1.440(6) . ?
C38 C41 1.389(5) . ?
C38 C72 1.396(5) . ?
C38 C44 1.478(5) . ?
C39 C40 1.452(5) . ?
C40 C68 1.403(5) . ?
C41 C65 1.368(5) . ?
C41 H41 0.9300 . ?
C42 C43 1.443(5) . ?
C43 C53 1.387(6) . ?
C43 C55 1.456(6) . ?
C45 C52 1.384(5) . ?
C45 C54 1.462(5) . ?
C46 C55 1.428(6) . ?
C47 C66 1.385(6) . ?
C47 C61 1.440(6) . ?
C48 C74 1.368(5) . ?
C48 C70 1.393(5) . ?
C49 C60 1.376(5) . ?
C49 C54 1.445(6) . ?
C49 C58 1.453(5) . ?
C50 C57 1.405(6) . ?
C51 C55 1.399(6) . ?
C51 C61 1.458(6) . ?
C52 C62 1.462(5) . ?
C53 C56 1.451(6) . ?
C54 C64 1.387(5) . ?
C56 C61 1.394(6) . ?
C56 C63 1.449(6) . ?
C57 C67 1.459(5) . ?
C59 C60 1.436(5) . ?
C59 C69 1.453(5) . ?
C63 C69 1.374(6) . ?
C65 C75 1.381(6) . ?
C65 H65 0.9300 . ?
C66 C69 1.462(5) . ?
C67 C68 1.437(6) . ?
C70 C71 1.366(6) . ?
C70 H70 0.9300 . ?
C71 C73 1.374(6) . ?
C71 H71 0.9300 . ?
C72 C76 1.382(6) . ?
C72 H72 0.9300 . ?
C73 C79 1.368(6) . ?
C73 C82 1.507(6) . ?
C74 C79 1.380(6) . ?
C74 H74 0.9300 . ?
C75 C76 1.385(7) . ?
C75 C77 1.513(6) . ?
C76 H76 0.9300 . ?
C77 H77A 0.9600 . ?
C77 H77B 0.9600 . ?
C77 H77C 0.9600 . ?
C79 H79 0.9300 . ?
C82 H82A 0.9600 . ?
C82 H82B 0.9600 . ?
C82 H82C 0.9600 . ?

loop_
_geom_torsion_atom_site_label_1
_geom_torsion_atom_site_label_2
_geom_torsion_atom_site_label_3
_geom_torsion_atom_site_label_4
_geom_torsion
_geom_torsion_site_symmetry_1
_geom_torsion_site_symmetry_2
_geom_torsion_site_symmetry_3
_geom_torsion_site_symmetry_4
_geom_torsion_publ_flag
C44 O2 C6 O3 178.5(3) . . . . ?
C44 O2 C6 C26 0.6(3) . . . . ?
C10 C5 C8 C4 1.7(4) . . . . ?
C15 C5 C8 C4 -136.3(3) . . . . ?
C10 C5 C8 C19 149.1(3) . . . . ?
C15 C5 C8 C19 11.1(4) . . . . ?
C14 C4 C8 C5 -3.0(4) . . . . ?
C12 C4 C8 C5 141.3(3) . . . . ?
C14 C4 C8 C19 -154.8(3) . . . . ?
C12 C4 C8 C19 -10.4(3) . . . . ?
C18 C2 C9 C21 1.8(4) . . . . ?
C22 C2 C9 C21 150.1(3) . . . . ?
C18 C2 C9 C24 -136.9(3) . . . . ?
C22 C2 C9 C24 11.3(4) . . . . ?
C8 C5 C10 C58 0.3(4) . . . . ?
C15 C5 C10 C58 143.0(3) . . . . ?
C8 C5 C10 C32 -143.5(3) . . . . ?
C15 C5 C10 C32 -0.7(3) . . . . ?
C14 C4 C12 C28 -0.1(5) . . . . ?
C8 C4 C12 C28 -144.8(3) . . . . ?
C14 C4 C12 C33 145.8(3) . . . . ?
C8 C4 C12 C33 1.1(3) . . . . ?
C8 C4 C14 C58 2.4(5) . . . . ?
C12 C4 C14 C58 -138.1(3) . . . . ?
C8 C4 C14 C45 140.2(3) . . . . ?
C12 C4 C14 C45 -0.3(5) . . . . ?
C16 C11 C15 C13 -1.3(4) . . . . ?
C22 C11 C15 C13 -149.4(3) . . . . ?
C16 C11 C15 C5 136.9(3) . . . . ?
C22 C11 C15 C5 -11.3(4) . . . . ?
C27 C13 C15 C11 -0.8(5) . . . . ?
C32 C13 C15 C11 142.9(3) . . . . ?
C27 C13 C15 C5 -143.6(3) . . . . ?
C32 C13 C15 C5 0.1(3) . . . . ?
C8 C5 C15 C11 0.2(4) . . . . ?
C10 C5 C15 C11 -142.2(3) . . . . ?
C8 C5 C15 C13 142.8(3) . . . . ?
C10 C5 C15 C13 0.4(3) . . . . ?
C15 C11 C16 C23 2.4(5) . . . . ?
C22 C11 C16 C23 154.8(3) . . . . ?
C15 C11 C16 C18 -141.9(3) . . . . ?
C22 C11 C16 C18 10.5(3) . . . . ?
C9 C2 C18 C42 -2.9(5) . . . . ?
C22 C2 C18 C42 -154.9(3) . . . . ?
C9 C2 C18 C16 141.7(3) . . . . ?
C22 C2 C18 C16 -10.3(3) . . . . ?
C23 C16 C18 C42 0.4(5) . . . . ?
C11 C16 C18 C42 144.8(3) . . . . ?
C23 C16 C18 C2 -144.7(3) . . . . ?
C11 C16 C18 C2 -0.2(3) . . . . ?
C5 C8 C19 C33 -135.7(3) . . . . ?
C4 C8 C19 C33 14.6(3) . . . . ?
C5 C8 C19 C22 -10.6(4) . . . . ?
C4 C8 C19 C22 139.7(3) . . . . ?
C5 C8 C19 C26 101.6(3) . . . . ?
C4 C8 C19 C26 -108.1(3) . . . . ?
C2 C9 C21 C31 0.3(5) . . . . ?
C24 C9 C21 C31 144.2(3) . . . . ?
C2 C9 C21 C40 -143.1(3) . . . . ?
C24 C9 C21 C40 0.8(3) . . . . ?
C9 C2 C22 C11 -135.3(3) . . . . ?
C18 C2 C22 C11 15.6(3) . . . . ?
C9 C2 C22 C44 104.8(3) . . . . ?
C18 C2 C22 C44 -104.3(3) . . . . ?
C9 C2 C22 C19 -10.9(4) . . . . ?
C18 C2 C22 C19 139.9(3) . . . . ?
C15 C11 C22 C2 135.4(3) . . . . ?
C16 C11 C22 C2 -15.6(3) . . . . ?
C15 C11 C22 C44 -102.9(3) . . . . ?
C16 C11 C22 C44 106.1(3) . . . . ?
C15 C11 C22 C19 10.6(4) . . . . ?
C16 C11 C22 C19 -140.4(3) . . . . ?
C33 C19 C22 C2 0.3(3) . . . . ?
C8 C19 C22 C2 -116.7(3) . . . . ?
C26 C19 C22 C2 124.4(2) . . . . ?
C33 C19 C22 C11 117.2(3) . . . . ?
C8 C19 C22 C11 0.1(3) . . . . ?
C26 C19 C22 C11 -118.8(3) . . . . ?
C33 C19 C22 C44 -123.0(3) . . . . ?
C8 C19 C22 C44 120.0(3) . . . . ?
C26 C19 C22 C44 1.1(3) . . . . ?
C11 C16 C23 C27 -1.5(5) . . . . ?
C18 C16 C23 C27 138.8(3) . . . . ?
C11 C16 C23 C53 -140.1(3) . . . . ?
C18 C16 C23 C53 0.2(5) . . . . ?
C2 C9 C24 C33 -0.1(4) . . . . ?
C21 C9 C24 C33 -143.4(3) . . . . ?
C2 C9 C24 C39 142.4(3) . . . . ?
C21 C9 C24 C39 -0.9(3) . . . . ?
C64 C17 C25 C66 138.5(4) . . . . ?
C29 C17 C25 C66 0.9(5) . . . . ?
C64 C17 C25 C60 -0.4(5) . . . . ?
C29 C17 C25 C60 -137.9(3) . . . . ?
C44 O1 C26 C48 173.9(3) . . . . ?
C44 O1 C26 C6 49.3(3) . . . . ?
C44 O1 C26 C19 -58.1(3) . . . . ?
O3 C6 C26 O1 150.8(4) . . . . ?
O2 C6 C26 O1 -31.5(3) . . . . ?
O3 C6 C26 C48 27.9(5) . . . . ?
O2 C6 C26 C48 -154.4(3) . . . . ?
O3 C6 C26 C19 -104.4(4) . . . . ?
O2 C6 C26 C19 73.3(3) . . . . ?
C33 C19 C26 O1 157.8(3) . . . . ?
C8 C19 C26 O1 -87.9(3) . . . . ?
C22 C19 C26 O1 33.4(3) . . . . ?
C33 C19 C26 C48 -76.9(4) . . . . ?
C8 C19 C26 C48 37.3(4) . . . . ?
C22 C19 C26 C48 158.7(3) . . . . ?
C33 C19 C26 C6 54.3(3) . . . . ?
C8 C19 C26 C6 168.6(3) . . . . ?
C22 C19 C26 C6 -70.1(3) . . . . ?
C32 C13 C27 C23 -137.3(3) . . . . ?
C15 C13 C27 C23 1.8(5) . . . . ?
C32 C13 C27 C63 -0.8(5) . . . . ?
C15 C13 C27 C63 138.3(3) . . . . ?
C16 C23 C27 C13 -0.6(5) . . . . ?
C53 C23 C27 C13 141.8(3) . . . . ?
C16 C23 C27 C63 -141.6(3) . . . . ?
C53 C23 C27 C63 0.9(4) . . . . ?
C33 C12 C28 C20 -2.3(5) . . . . ?
C4 C12 C28 C20 138.7(3) . . . . ?
C33 C12 C28 C52 -141.3(3) . . . . ?
C4 C12 C28 C52 -0.2(5) . . . . ?
C39 C20 C28 C12 -0.2(5) . . . . ?
C36 C20 C28 C12 -142.2(3) . . . . ?
C39 C20 C28 C52 142.8(3) . . . . ?
C36 C20 C28 C52 0.8(4) . . . . ?
C25 C17 C29 C37 -0.8(5) . . . . ?
C64 C17 C29 C37 -143.3(3) . . . . ?
C25 C17 C29 C50 142.6(3) . . . . ?
C64 C17 C29 C50 0.1(4) . . . . ?
C40 C21 C31 C42 137.2(3) . . . . ?
C9 C21 C31 C42 -1.5(5) . . . . ?
C40 C21 C31 C46 0.0(5) . . . . ?
C9 C21 C31 C46 -138.6(3) . . . . ?
C58 C10 C32 C59 -0.5(5) . . . . ?
C5 C10 C32 C59 143.6(3) . . . . ?
C58 C10 C32 C13 -143.3(3) . . . . ?
C5 C10 C32 C13 0.8(3) . . . . ?
C27 C13 C32 C59 0.1(5) . . . . ?
C15 C13 C32 C59 -143.6(3) . . . . ?
C27 C13 C32 C10 143.1(3) . . . . ?
C15 C13 C32 C10 -0.5(3) . . . . ?
C39 C24 C33 C12 -2.7(4) . . . . ?
C9 C24 C33 C12 135.5(3) . . . . ?
C39 C24 C33 C19 -149.1(3) . . . . ?
C9 C24 C33 C19 -10.9(4) . . . . ?
C28 C12 C33 C24 3.8(5) . . . . ?
C4 C12 C33 C24 -141.3(3) . . . . ?
C28 C12 C33 C19 153.8(3) . . . . ?
C4 C12 C33 C19 8.7(3) . . . . ?
C8 C19 C33 C24 134.6(3) . . . . ?
C22 C19 C33 C24 10.2(4) . . . . ?
C26 C19 C33 C24 -105.4(3) . . . . ?
C8 C19 C33 C12 -14.2(3) . . . . ?
C22 C19 C33 C12 -138.6(3) . . . . ?
C26 C19 C33 C12 105.8(3) . . . . ?
C37 C3 C34 C57 0.5(5) . . . . ?
C51 C3 C34 C57 138.1(4) . . . . ?
C37 C3 C34 C30 -138.3(4) . . . . ?
C51 C3 C34 C30 -0.7(5) . . . . ?
C46 C30 C34 C3 0.5(5) . . . . ?
C68 C30 C34 C3 142.6(3) . . . . ?
C46 C30 C34 C57 -143.0(3) . . . . ?
C68 C30 C34 C57 -0.9(4) . . . . ?
C39 C20 C36 C67 1.0(5) . . . . ?
C28 C20 C36 C67 143.0(3) . . . . ?
C39 C20 C36 C62 -142.5(3) . . . . ?
C28 C20 C36 C62 -0.6(4) . . . . ?
C50 C29 C37 C47 -138.0(4) . . . . ?
C17 C29 C37 C47 0.4(5) . . . . ?
C50 C29 C37 C3 0.9(5) . . . . ?
C17 C29 C37 C3 139.3(3) . . . . ?
C34 C3 C37 C29 -0.8(5) . . . . ?
C51 C3 C37 C29 -143.5(3) . . . . ?
C34 C3 C37 C47 142.1(3) . . . . ?
C51 C3 C37 C47 -0.5(4) . . . . ?
C28 C20 C39 C24 1.1(5) . . . . ?
C36 C20 C39 C24 138.7(3) . . . . ?
C28 C20 C39 C40 -137.7(3) . . . . ?
C36 C20 C39 C40 -0.2(5) . . . . ?
C33 C24 C39 C20 0.3(5) . . . . ?
C9 C24 C39 C20 -142.5(3) . . . . ?
C33 C24 C39 C40 143.4(3) . . . . ?
C9 C24 C39 C40 0.6(3) . . . . ?
C31 C21 C40 C68 0.6(5) . . . . ?
C9 C21 C40 C68 143.6(3) . . . . ?
C31 C21 C40 C39 -143.4(3) . . . . ?
C9 C21 C40 C39 -0.4(4) . . . . ?
C20 C39 C40 C68 -0.7(5) . . . . ?
C24 C39 C40 C68 -144.2(3) . . . . ?
C20 C39 C40 C21 143.4(3) . . . . ?
C24 C39 C40 C21 -0.2(4) . . . . ?
C72 C38 C41 C65 -1.4(5) . . . . ?
C44 C38 C41 C65 -179.2(3) . . . . ?
C2 C18 C42 C31 1.8(5) . . . . ?
C16 C18 C42 C31 -138.7(3) . . . . ?
C2 C18 C42 C43 139.8(3) . . . . ?
C16 C18 C42 C43 -0.7(5) . . . . ?
C21 C31 C42 C18 0.4(5) . . . . ?
C46 C31 C42 C18 141.6(3) . . . . ?
C21 C31 C42 C43 -141.7(3) . . . . ?
C46 C31 C42 C43 -0.5(4) . . . . ?
C18 C42 C43 C53 0.4(5) . . . . ?
C31 C42 C43 C53 142.6(4) . . . . ?
C18 C42 C43 C55 -141.6(3) . . . . ?
C31 C42 C43 C55 0.6(4) . . . . ?
C26 O1 C44 O2 -51.0(3) . . . . ?
C26 O1 C44 C38 -171.1(3) . . . . ?
C26 O1 C44 C22 59.6(3) . . . . ?
C6 O2 C44 O1 31.6(3) . . . . ?
C6 O2 C44 C38 155.2(3) . . . . ?
C6 O2 C44 C22 -76.1(3) . . . . ?
C41 C38 C44 O1 -31.0(4) . . . . ?
C72 C38 C44 O1 151.2(3) . . . . ?
C41 C38 C44 O2 -147.6(3) . . . . ?
C72 C38 C44 O2 34.6(4) . . . . ?
C41 C38 C44 C22 90.3(4) . . . . ?
C72 C38 C44 C22 -87.5(4) . . . . ?
C2 C22 C44 O1 -160.6(3) . . . . ?
C11 C22 C44 O1 85.7(3) . . . . ?
C19 C22 C44 O1 -36.4(3) . . . . ?
C2 C22 C44 O2 -52.1(3) . . . . ?
C11 C22 C44 O2 -165.8(2) . . . . ?
C19 C22 C44 O2 72.1(3) . . . . ?
C2 C22 C44 C38 71.8(4) . . . . ?
C11 C22 C44 C38 -41.9(4) . . . . ?
C19 C22 C44 C38 -164.0(3) . . . . ?
C4 C14 C45 C52 1.0(5) . . . . ?
C58 C14 C45 C52 142.7(4) . . . . ?
C4 C14 C45 C54 -142.0(3) . . . . ?
C58 C14 C45 C54 -0.3(4) . . . . ?
C68 C30 C46 C55 -137.1(4) . . . . ?
C34 C30 C46 C55 0.0(5) . . . . ?
C68 C30 C46 C31 0.8(5) . . . . ?
C34 C30 C46 C31 137.8(4) . . . . ?
C21 C31 C46 C30 -0.7(5) . . . . ?
C42 C31 C46 C30 -142.2(3) . . . . ?
C21 C31 C46 C55 141.7(3) . . . . ?
C42 C31 C46 C55 0.2(4) . . . . ?
C29 C37 C47 C66 -0.2(5) . . . . ?
C3 C37 C47 C66 -143.0(3) . . . . ?
C29 C37 C47 C61 143.6(3) . . . . ?
C3 C37 C47 C61 0.8(4) . . . . ?
O1 C26 C48 C74 10.6(5) . . . . ?
C6 C26 C48 C74 125.8(4) . . . . ?
C19 C26 C48 C74 -108.4(4) . . . . ?
O1 C26 C48 C70 -169.6(3) . . . . ?
C6 C26 C48 C70 -54.4(4) . . . . ?
C19 C26 C48 C70 71.4(4) . . . . ?
C37 C29 C50 C57 -0.6(5) . . . . ?
C17 C29 C50 C57 -143.5(3) . . . . ?
C37 C29 C50 C35 142.4(4) . . . . ?
C17 C29 C50 C35 -0.6(4) . . . . ?
C62 C35 C50 C57 0.2(5) . . . . ?
C64 C35 C50 C57 143.2(3) . . . . ?
C62 C35 C50 C29 -142.2(3) . . . . ?
C64 C35 C50 C29 0.8(4) . . . . ?
C34 C3 C51 C55 0.3(5) . . . . ?
C37 C3 C51 C55 142.5(3) . . . . ?
C34 C3 C51 C61 -142.2(3) . . . . ?
C37 C3 C51 C61 0.1(4) . . . . ?
C14 C45 C52 C28 -1.3(6) . . . . ?
C54 C45 C52 C28 136.9(4) . . . . ?
C14 C45 C52 C62 -137.3(4) . . . . ?
C54 C45 C52 C62 0.8(5) . . . . ?
C12 C28 C52 C45 0.9(5) . . . . ?
C20 C28 C52 C45 -141.6(4) . . . . ?
C12 C28 C52 C62 141.8(3) . . . . ?
C20 C28 C52 C62 -0.7(4) . . . . ?
C42 C43 C53 C23 0.1(6) . . . . ?
C55 C43 C53 C23 137.2(4) . . . . ?
C42 C43 C53 C56 -137.9(4) . . . . ?
C55 C43 C53 C56 -0.9(5) . . . . ?
C16 C23 C53 C43 -0.4(5) . . . . ?
C27 C23 C53 C43 -143.2(4) . . . . ?
C16 C23 C53 C56 142.5(3) . . . . ?
C27 C23 C53 C56 -0.3(4) . . . . ?
C60 C49 C54 C64 -0.3(5) . . . . ?
C58 C49 C54 C64 -142.4(3) . . . . ?
C60 C49 C54 C45 142.4(3) . . . . ?
C58 C49 C54 C45 0.2(4) . . . . ?
C52 C45 C54 C64 0.3(5) . . . . ?
C14 C45 C54 C64 143.2(3) . . . . ?
C52 C45 C54 C49 -142.9(3) . . . . ?
C14 C45 C54 C49 0.0(4) . . . . ?
C3 C51 C55 C46 0.3(5) . . . . ?
C61 C51 C55 C46 138.2(4) . . . . ?
C3 C51 C55 C43 -138.7(4) . . . . ?
C61 C51 C55 C43 -0.9(6) . . . . ?
C30 C46 C55 C51 -0.5(5) . . . . ?
C31 C46 C55 C51 -142.9(3) . . . . ?
C30 C46 C55 C43 142.6(3) . . . . ?
C31 C46 C55 C43 0.2(4) . . . . ?
C53 C43 C55 C51 1.1(5) . . . . ?
C42 C43 C55 C51 143.1(4) . . . . ?
C53 C43 C55 C46 -142.5(4) . . . . ?
C42 C43 C55 C46 -0.5(4) . . . . ?
C43 C53 C56 C61 0.5(5) . . . . ?
C23 C53 C56 C61 -142.4(4) . . . . ?
C43 C53 C56 C63 142.5(4) . . . . ?
C23 C53 C56 C63 -0.4(4) . . . . ?
C29 C50 C57 C34 0.2(5) . . . . ?
C35 C50 C57 C34 -138.6(4) . . . . ?
C29 C50 C57 C67 138.6(4) . . . . ?
C35 C50 C57 C67 -0.2(5) . . . . ?
C3 C34 C57 C50 -0.2(5) . . . . ?
C30 C34 C57 C50 142.8(3) . . . . ?
C3 C34 C57 C67 -142.4(3) . . . . ?
C30 C34 C57 C67 0.6(4) . . . . ?
C32 C10 C58 C14 138.6(3) . . . . ?
C5 C10 C58 C14 -0.9(5) . . . . ?
C32 C10 C58 C49 0.5(4) . . . . ?
C5 C10 C58 C49 -139.1(3) . . . . ?
C4 C14 C58 C10 -0.4(5) . . . . ?
C45 C14 C58 C10 -142.3(3) . . . . ?
C4 C14 C58 C49 142.3(3) . . . . ?
C45 C14 C58 C49 0.4(4) . . . . ?
C60 C49 C58 C10 -0.3(5) . . . . ?
C54 C49 C58 C10 142.2(3) . . . . ?
C60 C49 C58 C14 -142.8(3) . . . . ?
C54 C49 C58 C14 -0.4(4) . . . . ?
C10 C32 C59 C60 0.3(5) . . . . ?
C13 C32 C59 C60 139.2(3) . . . . ?
C10 C32 C59 C69 -138.4(3) . . . . ?
C13 C32 C59 C69 0.5(5) . . . . ?
C54 C49 C60 C59 -137.9(3) . . . . ?
C58 C49 C60 C59 0.1(5) . . . . ?
C54 C49 C60 C25 -0.1(5) . . . . ?
C58 C49 C60 C25 137.9(3) . . . . ?
C32 C59 C60 C49 -0.1(5) . . . . ?
C69 C59 C60 C49 142.6(3) . . . . ?
C32 C59 C60 C25 -142.5(3) . . . . ?
C69 C59 C60 C25 0.3(4) . . . . ?
C17 C25 C60 C49 0.4(5) . . . . ?
C66 C25 C60 C49 -143.0(3) . . . . ?
C17 C25 C60 C59 143.2(3) . . . . ?
C66 C25 C60 C59 -0.2(4) . . . . ?
C63 C56 C61 C47 -0.8(5) . . . . ?
C53 C56 C61 C47 136.9(4) . . . . ?
C63 C56 C61 C51 -138.1(4) . . . . ?
C53 C56 C61 C51 -0.3(6) . . . . ?
C66 C47 C61 C56 1.3(5) . . . . ?
C37 C47 C61 C56 -142.5(4) . . . . ?
C66 C47 C61 C51 143.1(3) . . . . ?
C37 C47 C61 C51 -0.7(4) . . . . ?
C55 C51 C61 C56 0.5(6) . . . . ?
C3 C51 C61 C56 142.4(4) . . . . ?
C55 C51 C61 C47 -141.6(4) . . . . ?
C3 C51 C61 C47 0.4(4) . . . . ?
C50 C35 C62 C36 0.3(5) . . . . ?
C64 C35 C62 C36 -138.1(4) . . . . ?
C50 C35 C62 C52 138.3(4) . . . . ?
C64 C35 C62 C52 -0.2(6) . . . . ?
C67 C36 C62 C35 -0.8(5) . . . . ?
C20 C36 C62 C35 142.6(3) . . . . ?
C67 C36 C62 C52 -143.3(3) . . . . ?
C20 C36 C62 C52 0.2(4) . . . . ?
C45 C52 C62 C35 -0.9(5) . . . . ?
C28 C52 C62 C35 -142.0(4) . . . . ?
C45 C52 C62 C36 141.5(4) . . . . ?
C28 C52 C62 C36 0.3(4) . . . . ?
C13 C27 C63 C69 1.0(5) . . . . ?
C23 C27 C63 C69 141.8(4) . . . . ?
C13 C27 C63 C56 -141.9(3) . . . . ?
C23 C27 C63 C56 -1.1(4) . . . . ?
C61 C56 C63 C69 0.1(5) . . . . ?
C53 C56 C63 C69 -142.0(3) . . . . ?
C61 C56 C63 C27 143.1(3) . . . . ?
C53 C56 C63 C27 1.0(4) . . . . ?
C49 C54 C64 C17 0.3(5) . . . . ?
C45 C54 C64 C17 -138.1(4) . . . . ?
C49 C54 C64 C35 137.1(4) . . . . ?
C45 C54 C64 C35 -1.3(5) . . . . ?
C25 C17 C64 C54 0.0(5) . . . . ?
C29 C17 C64 C54 141.8(3) . . . . ?
C25 C17 C64 C35 -141.3(3) . . . . ?
C29 C17 C64 C35 0.4(4) . . . . ?
C62 C35 C64 C54 1.3(6) . . . . ?
C50 C35 C64 C54 -141.7(4) . . . . ?
C62 C35 C64 C17 142.2(4) . . . . ?
C50 C35 C64 C17 -0.8(4) . . . . ?
C38 C41 C65 C75 0.0(6) . . . . ?
C37 C47 C66 C25 0.4(5) . . . . ?
C61 C47 C66 C25 -139.1(4) . . . . ?
C37 C47 C66 C69 138.4(4) . . . . ?
C61 C47 C66 C69 -1.1(5) . . . . ?
C17 C25 C66 C47 -0.7(5) . . . . ?
C60 C25 C66 C47 142.1(3) . . . . ?
C17 C25 C66 C69 -142.8(3) . . . . ?
C60 C25 C66 C69 0.1(4) . . . . ?
C20 C36 C67 C68 -1.0(5) . . . . ?
C62 C36 C67 C68 137.8(4) . . . . ?
C20 C36 C67 C57 -138.1(4) . . . . ?
C62 C36 C67 C57 0.8(5) . . . . ?
C50 C57 C67 C36 -0.3(5) . . . . ?
C34 C57 C67 C36 142.2(4) . . . . ?
C50 C57 C67 C68 -142.6(3) . . . . ?
C34 C57 C67 C68 0.0(4) . . . . ?
C21 C40 C68 C30 -0.6(5) . . . . ?
C39 C40 C68 C30 139.5(4) . . . . ?
C21 C40 C68 C67 -139.5(4) . . . . ?
C39 C40 C68 C67 0.7(5) . . . . ?
C46 C30 C68 C40 -0.1(5) . . . . ?
C34 C30 C68 C40 -141.8(3) . . . . ?
C46 C30 C68 C67 142.6(3) . . . . ?
C34 C30 C68 C67 0.9(4) . . . . ?
C36 C67 C68 C40 0.2(5) . . . . ?
C57 C67 C68 C40 142.2(3) . . . . ?
C36 C67 C68 C30 -142.5(3) . . . . ?
C57 C67 C68 C30 -0.5(4) . . . . ?
C27 C63 C69 C59 -0.4(5) . . . . ?
C56 C63 C69 C59 137.9(4) . . . . ?
C27 C63 C69 C66 -138.2(4) . . . . ?
C56 C63 C69 C66 0.1(5) . . . . ?
C32 C59 C69 C63 -0.3(5) . . . . ?
C60 C59 C69 C63 -142.9(3) . . . . ?
C32 C59 C69 C66 142.3(3) . . . . ?
C60 C59 C69 C66 -0.2(4) . . . . ?
C47 C66 C69 C63 0.4(5) . . . . ?
C25 C66 C69 C63 142.8(3) . . . . ?
C47 C66 C69 C59 -142.3(3) . . . . ?
C25 C66 C69 C59 0.1(4) . . . . ?
C74 C48 C70 C71 0.4(6) . . . . ?
C26 C48 C70 C71 -179.4(4) . . . . ?
C48 C70 C71 C73 -1.2(8) . . . . ?
C41 C38 C72 C76 1.1(6) . . . . ?
C44 C38 C72 C76 179.0(4) . . . . ?
C70 C71 C73 C79 1.0(8) . . . . ?
C70 C71 C73 C82 -178.1(5) . . . . ?
C70 C48 C74 C79 0.6(6) . . . . ?
C26 C48 C74 C79 -179.6(4) . . . . ?
C41 C65 C75 C76 1.7(7) . . . . ?
C41 C65 C75 C77 -177.0(5) . . . . ?
C38 C72 C76 C75 0.6(7) . . . . ?
C65 C75 C76 C72 -2.0(7) . . . . ?
C77 C75 C76 C72 176.8(5) . . . . ?
C71 C73 C79 C74 0.0(8) . . . . ?
C82 C73 C79 C74 179.1(5) . . . . ?
C48 C74 C79 C73 -0.8(8) . . . . ?

loop_
_platon_squeeze_void_nr
_platon_squeeze_void_average_x
_platon_squeeze_void_average_y
_platon_squeeze_void_average_z
_platon_squeeze_void_volume
_platon_squeeze_void_count_electrons
_platon_squeeze_void_content
1 -0.007 -0.016 0.000 432 73 ' '
2 -0.015 0.508 0.500 427 75 ' '
3 0.270 0.872 0.256 23 2 ' '
4 0.729 0.128 0.744 23 4 ' '
